data_1523436
loop_
_publ_author_name
'Damsma, H.'
'Havinga, E.E.'

_publ_section_title
;
 Influence of a small lattice deformation on the superconductive critical
 temperature of alloys with the Cu3 Al-type structure
;
_journal_name_full 'Journal of Physics and Chemistry of Solids'
_journal_page_first 813
_journal_page_last 816
_journal_volume 34
_journal_year 1973
_chemical_formula_sum 'Pb3 Sr'
_space_group_IT_number 123
_symmetry_space_group_name_Hall '-P 4 2'
_symmetry_space_group_name_H-M 'P 4/m m m'
_cell_angle_alpha 90
_cell_angle_beta 90
_cell_angle_gamma 90
_cell_formula_units_Z 1
_cell_length_a 4.965
_cell_length_b 4.965
_cell_length_c 5.024
_cell_volume 123.848
_citation_journal_id_ASTM JPCSAW
_cod_data_source_file Damsma_JPCSAW_1973_1706.cif
_cod_data_source_block Pb3Sr1
_cod_original_cell_volume 123.8478
_cod_original_formula_sum 'Pb3 Sr1'
_cod_database_code 1523436

loop_
_symmetry_equiv_pos_as_xyz
x,y,z
-y,x,z
-x,-y,z
y,-x,z
x,-y,-z
y,x,-z
-x,y,-z
-y,-x,-z
-x,-y,-z
y,-x,-z
x,y,-z
-y,x,-z
-x,y,z
-y,-x,z
x,-y,z
y,x,z

loop_
_atom_site_label
_atom_site_type_symbol
_atom_site_fract_x
_atom_site_fract_y
_atom_site_fract_z
_atom_site_occupancy
_atom_site_U_iso_or_equiv
Sr1 Sr 0 0 0 1 0.0
Pb1 Pb 0.5 0.5 0 1 0.0
Pb2 Pb 0 0.5 0.5 1 0.0
